data_1539983
loop_
_publ_author_name
'Zakharova, B.S.'
'Ilyukhin, A.B.'
'Chudinova, N.N.'

_publ_section_title
;
 Synthesis and crystal structure of Nd H ( P O3 H)2
;
_journal_name_full 'Zhurnal Neorganicheskoi Khimii'
_journal_page_first 2004
_journal_page_last 2007
_journal_volume 48
_journal_year 2003
_chemical_formula_sum 'H3 Nd O6 P2'
_chemical_name_systematic 'Nd H (H P O3)2'
_space_group_IT_number 14
_symmetry_space_group_name_Hall '-P 2ybc'
_symmetry_space_group_name_H-M 'P 1 21/c 1'
_cell_angle_alpha 90
_cell_angle_beta 114.77
_cell_angle_gamma 90
_cell_formula_units_Z 4
_cell_length_a 8.3332
_cell_length_b 9.2161
_cell_length_c 8.859
_cell_volume 617.772
_citation_journal_id_ASTM ZNOKAQ
_cod_data_source_file Zakharova_ZNOKAQ_2003_488.cif
_cod_data_source_block H3Nd1O6P2
_cod_original_cell_volume 617.7719
_cod_original_formula_sum 'H3 Nd1 O6 P2'
_cod_database_code 1539983

loop_
_symmetry_equiv_pos_as_xyz
x,y,z
-x,y+1/2,-z+1/2
-x,-y,-z
x,-y-1/2,z-1/2

loop_
_atom_site_label
_atom_site_type_symbol
_atom_site_fract_x
_atom_site_fract_y
_atom_site_fract_z
_atom_site_occupancy
_atom_site_U_iso_or_equiv
O2 O-2 0.6244 -0.257 0.8675 1 0.0
H2 H+1 0.085 -0.37 0.539 1 0.0
O6 O-2 0.2269 -0.2321 0.3985 1 0.0
O1 O-2 0.5662 -0.0546 0.6542 1 0.0
P2 P+3 0.0503 -0.27692 0.40571 1 0.0
O3 O-2 0.3555 -0.0954 0.7699 1 0.0
H3 H+1 0.29 -0.151 0.81 0.41 0.0
H4 H+1 0.267 -0.288 0.391 0.59 0.0
P1 P+3 0.55477 -0.11019 0.81042 1 0.0
O5 O-2 -0.0658 -0.365 0.2613 1 0.0
H1 H+1 0.665 -0.026 0.947 1 0.0
O4 O-2 -0.0186 -0.1323 0.4361 1 0.0
Nd1 Nd+3 0.24724 0.0323 0.49149 1 0.0
